data_7063794
loop_
_publ_author_name
'Jiang, Yansheng'
'Jia, Hangwei'
'Wang, Wenhu'
'Arif, Muhammad'
'Yan, Xiuling'
'Hou, Xueling'

_publ_section_title
;
 Cation tuning in anionic framework hydroborates: tailored
 deep-ultraviolet optical crystals with large birefringence
;
_journal_issue 21
_journal_name_full 'New Journal of Chemistry'
_journal_page_first 8908
_journal_page_last 8913
_journal_paper_doi 10.1039/D5NJ01198A
_journal_volume 49
_journal_year 2025
_chemical_formula_moiety 'B10 Cs1.3 H6 O19, 0.7(H4 N1)'
_chemical_formula_sum 'B10 Cs1.3 H8.8 N0.7 O19'
_chemical_formula_weight 603.56
_space_group_crystal_system triclinic
_space_group_IT_number 2
_space_group_name_Hall '-P 1'
_space_group_name_H-M_alt 'P -1'
_atom_sites_solution_hydrogens mixed
_atom_sites_solution_primary dual
_audit_creation_date 2024-07-08
_audit_creation_method
;
Olex2 1.5
(compiled 2024.02.16 svn.r378c4104 for OlexSys, GUI svn.r6928)
;
_audit_update_record
;
2025-03-16 deposited with the CCDC.	2025-04-22 downloaded from the CCDC.
;
_cell_angle_alpha 98.919(7)
_cell_angle_beta 106.626(6)
_cell_angle_gamma 91.351(7)
_cell_formula_units_Z 2
_cell_length_a 7.7386(13)
_cell_length_b 9.1876(17)
_cell_length_c 12.178(2)
_cell_measurement_reflns_used 7384
_cell_measurement_temperature 298
_cell_measurement_theta_max 27.42
_cell_measurement_theta_min 2.25
_cell_volume 817.5(2)
_computing_cell_refinement 'SAINT V8.40B (?, 2016)'
_computing_data_reduction 'SAINT V8.40B (?, 2016)'
_computing_molecular_graphics 'Olex2 1.5 (Dolomanov et al., 2009)'
_computing_publication_material 'Olex2 1.5 (Dolomanov et al., 2009)'
_computing_structure_refinement 'SHELXL 2018/3 (Sheldrick, 2015)'
_computing_structure_solution 'SHELXT 2014/5 (Sheldrick, 2014)'
_diffrn_ambient_temperature 298
_diffrn_measured_fraction_theta_full 0.999
_diffrn_measured_fraction_theta_max 0.995
_diffrn_measurement_device_type 'Bruker APEX-II CCD'
_diffrn_measurement_method '\f and \w scans'
_diffrn_radiation_type MoK\a
_diffrn_radiation_wavelength 0.71073
_diffrn_reflns_av_R_equivalents 0.0643
_diffrn_reflns_av_unetI/netI 0.0391
_diffrn_reflns_Laue_measured_fraction_full 0.999
_diffrn_reflns_Laue_measured_fraction_max 0.995
_diffrn_reflns_limit_h_max 9
_diffrn_reflns_limit_h_min -10
_diffrn_reflns_limit_k_max 11
_diffrn_reflns_limit_k_min -11
_diffrn_reflns_limit_l_max 15
_diffrn_reflns_limit_l_min -15
_diffrn_reflns_number 22982
_diffrn_reflns_point_group_measured_fraction_full 0.999
_diffrn_reflns_point_group_measured_fraction_max 0.995
_diffrn_reflns_theta_full 25.242
_diffrn_reflns_theta_max 27.498
_diffrn_reflns_theta_min 1.771
_diffrn_source_current 1.4
_diffrn_source_power 0.07
_diffrn_source_voltage 50.0
_diffrn_standards_number 0
_exptl_absorpt_coefficient_mu 3.028
_exptl_absorpt_correction_T_max 0.7455
_exptl_absorpt_correction_T_min 0.6511
_exptl_absorpt_correction_type none
_exptl_absorpt_process_details
;
SADABS-2016/2 (Bruker,2016/2) was used for absorption correction.
wR2(int) was 0.0919 before and 0.0648 after correction.
The Ratio of minimum to maximum transmission is 0.8734.
The \l/2 correction factor is Not present.
;
_exptl_crystal_colour 'clear light colourless'
_exptl_crystal_colour_lustre clear
_exptl_crystal_colour_modifier light
_exptl_crystal_colour_primary colourless
_exptl_crystal_density_diffrn 2.452
_exptl_crystal_description block
_exptl_crystal_F_000 574
_exptl_crystal_size_max 0.16
_exptl_crystal_size_mid 0.14
_exptl_crystal_size_min 0.13
_refine_diff_density_max 0.952
_refine_diff_density_min -1.289
_refine_diff_density_rms 0.173
_refine_ls_extinction_method none
_refine_ls_goodness_of_fit_ref 1.123
_refine_ls_hydrogen_treatment constr
_refine_ls_matrix_type full
_refine_ls_number_parameters 281
_refine_ls_number_reflns 3729
_refine_ls_number_restraints 4
_refine_ls_restrained_S_all 1.145
_refine_ls_R_factor_all 0.0418
_refine_ls_R_factor_gt 0.0385
_refine_ls_shift/su_max 0.000
_refine_ls_shift/su_mean 0.000
_refine_ls_structure_factor_coef Fsqd
_refine_ls_weighting_details 'w=1/[\s^2^(Fo^2^)+(0.0516P)^2^+3.7429P] where P=(Fo^2^+2Fc^2^)/3'
_refine_ls_weighting_scheme calc
_refine_ls_wR_factor_gt 0.1109
_refine_ls_wR_factor_ref 0.1141
_reflns_Friedel_coverage 0.000
_reflns_number_gt 3414
_reflns_number_total 3729
_reflns_threshold_expression 'I > 2\s(I)'
_cod_data_source_file d5nj01198a2.cif
_cod_data_source_block 44444
_cod_depositor_comments 'Adding full bibliography for 7063791--7063794.cif.'
_cod_original_formula_sum 'B10 H8.80 Cs1.30 N0.70 O19'
_cod_database_code 7063794
_shelx_shelxl_version_number 2018/3
_shelx_space_group_comment
;
The symmetry employed for this shelxl refinement is uniquely defined
by the following loop, which should always be used as a source of
symmetry information in preference to the above space-group names.
They are only intended as comments.
;
_olex2_refinement_description
;
1. Shared sites
{Cs2, N1}
2. Restrained distances
 O9-H9
 0.95 with sigma of 0.01
 H13-O13
 0.95 with sigma of 0.01
 H2-O2
 0.95 with sigma of 0.01
 O19-H19
 0.95 with sigma of 0.01
3. Uiso/Uaniso restraints and constraints
Uanis(Cs2) = Uanis(N1)
4. Others
 Fixed Sof: Cs2(0.3) N1(0.7) H1C(0.7) H1D(0.7) H1E(0.7) H1F(0.7)
5.a Riding coordinates:
 O13(H13), O2(H2), O1(H1A,H1B), N1(H1C,H1D,H1E,H1F)
5.b Aromatic/amide H refined with riding coordinates:
 O19(H19)
5.c Idealised tetrahedral OH refined as rotating group:
 O9(H9)
;
_olex2_submission_special_instructions 'No special instructions were received'

loop_
_space_group_symop_operation_xyz
'x, y, z'
'-x, -y, -z'

loop_
_atom_site_label
_atom_site_type_symbol
_atom_site_fract_x
_atom_site_fract_y
_atom_site_fract_z
_atom_site_U_iso_or_equiv
_atom_site_adp_type
_atom_site_occupancy
_atom_site_site_symmetry_order
_atom_site_calc_flag
_atom_site_refinement_flags_posn
_atom_site_refinement_flags_adp
_atom_site_refinement_flags_occupancy
_atom_site_disorder_assembly
_atom_site_disorder_group
Cs1 Cs 0.60221(4) 1.28933(3) 0.79046(3) 0.02614(12) Uani 1 1 d . . . . .
Cs2 Cs 0.99125(12) 1.05552(10) 0.25366(7) 0.02333(19) Uani 0.3 1 d . . P A 1
O6 O 0.7926(4) 0.9470(3) 0.4934(2) 0.0108(5) Uani 1 1 d . . . . .
O10 O 1.0502(4) 0.6071(3) 0.3574(2) 0.0128(6) Uani 1 1 d . . . . .
O18 O 0.3484(4) 0.0512(3) 0.1779(2) 0.0135(6) Uani 1 1 d . . . . .
O9 O 1.2069(4) 0.5766(3) 0.5460(3) 0.0145(6) Uani 1 1 d D . . . .
H9 H 1.186147 0.484781 0.525112 0.022 Uiso 1 1 calc DR U . . .
O4 O 0.4222(4) 1.2325(3) 0.3503(2) 0.0132(6) Uani 1 1 d . . . . .
O16 O 0.5942(4) 0.2403(3) 0.2165(2) 0.0127(6) Uani 1 1 d . . . . .
O13 O 1.0214(4) 1.2700(3) 1.0038(3) 0.0156(6) Uani 1 1 d D . . . .
H13 H 1.110198 1.254230 1.066919 0.019 Uiso 1 1 d DR U . . .
O7 O 0.9918(4) 0.7590(3) 0.5184(2) 0.0124(6) Uani 1 1 d . . . . .
O3 O 0.6160(4) 1.1465(3) 0.5148(2) 0.0116(5) Uani 1 1 d . . . . .
O5 O 0.6249(4) 1.0415(3) 0.3256(2) 0.0127(6) Uani 1 1 d . . . . .
O8 O 0.8232(4) 0.7855(3) 0.3269(2) 0.0121(5) Uani 1 1 d . . . . .
O15 O 0.6148(4) 0.3536(3) 0.0556(2) 0.0142(6) Uani 1 1 d . . . . .
O11 O 0.7641(4) 0.5406(3) 0.2166(2) 0.0133(6) Uani 1 1 d . . . . .
O14 O 0.7948(4) 0.5411(3) 0.0275(2) 0.0137(6) Uani 1 1 d . . . . .
O19 O 0.1996(4) -0.0481(3) -0.0197(3) 0.0184(6) Uani 1 1 d D . . . .
H19 H 0.175322 -0.135019 0.008211 0.022 Uiso 1 1 calc DR U . . .
O12 O 0.9763(4) 0.7175(3) 0.1856(2) 0.0128(6) Uani 1 1 d . . . . .
O17 O 0.4092(4) 0.1531(3) 0.0225(2) 0.0139(6) Uani 1 1 d . . . . .
O2 O 0.4434(4) 1.3444(3) 0.5450(3) 0.0173(6) Uani 1 1 d D . . . .
H2 H 0.465733 1.444359 0.567499 0.021 Uiso 1 1 d DR U . . .
B5 B 1.0812(6) 0.6470(5) 0.4731(4) 0.0111(8) Uani 1 1 d . . . . .
B9 B 0.5418(6) 0.2497(5) 0.1026(4) 0.0106(8) Uani 1 1 d . . . . .
B10 B 0.3193(6) 0.0513(5) 0.0631(4) 0.0110(8) Uani 1 1 d . . . . .
B4 B 0.8649(6) 0.8282(5) 0.4417(4) 0.0089(8) Uani 1 1 d . . . . .
B1 B 0.4911(6) 1.2436(5) 0.4663(4) 0.0106(8) Uani 1 1 d . . . . .
B7 B 0.9147(6) 0.6637(5) 0.0706(4) 0.0104(8) Uani 1 1 d . . . . .
B3 B 0.4981(6) 1.1411(5) 0.2674(4) 0.0109(8) Uani 1 1 d . . . . .
B8 B 0.7266(6) 0.4788(5) 0.1041(4) 0.0104(8) Uani 1 1 d . . . . .
B6 B 0.9033(6) 0.6624(5) 0.2715(4) 0.0102(8) Uani 1 1 d . . . . .
B2 B 0.6749(6) 1.0439(5) 0.4405(4) 0.0094(8) Uani 1 1 d . . . . .
O1 O 0.8485(7) 1.6233(6) 0.7729(3) 0.0587(17) Uani 1 1 d . . . . .
H1A H 0.797199 1.690585 0.740135 0.088 Uiso 1 1 d R U . . .
H1B H 0.946370 1.616315 0.756595 0.088 Uiso 1 1 d R U . . .
N1 N 0.99125(12) 1.05552(10) 0.25366(7) 0.02333(19) Uani 0.7 1 d . . P B 2
H1C H 1.091029 1.071085 0.296565 0.028 Uiso 0.7 1 d R U P B 2
H1D H 0.969240 1.035155 0.175565 0.028 Uiso 0.7 1 d R U P B 2
H1E H 0.933700 0.961535 0.268095 0.028 Uiso 0.7 1 d R U P B 2
H1F H 0.904410 1.120805 0.268095 0.028 Uiso 0.7 1 d R U P B 2

loop_
_atom_site_aniso_label
_atom_site_aniso_U_11
_atom_site_aniso_U_22
_atom_site_aniso_U_33
_atom_site_aniso_U_23
_atom_site_aniso_U_13
_atom_site_aniso_U_12
Cs1 0.02294(18) 0.03175(19) 0.02145(17) 0.00295(12) 0.00362(12) 0.00296(12)
Cs2 0.0273(4) 0.0261(4) 0.0159(4) 0.0026(3) 0.0058(3) 0.0007(3)
O6 0.0148(14) 0.0088(13) 0.0090(12) 0.0015(10) 0.0037(10) 0.0054(10)
O10 0.0144(14) 0.0124(13) 0.0105(13) -0.0003(10) 0.0027(11) 0.0066(11)
O18 0.0146(14) 0.0148(14) 0.0097(13) 0.0029(10) 0.0013(11) -0.0060(11)
O9 0.0166(14) 0.0126(14) 0.0141(14) 0.0036(11) 0.0030(11) 0.0073(11)
O4 0.0149(14) 0.0154(14) 0.0105(13) 0.0033(11) 0.0043(11) 0.0075(11)
O16 0.0149(14) 0.0132(14) 0.0085(13) 0.0029(10) 0.0013(11) -0.0056(11)
O13 0.0181(15) 0.0149(14) 0.0156(14) 0.0036(11) 0.0078(12) -0.0046(11)
O7 0.0166(14) 0.0111(13) 0.0089(13) 0.0013(10) 0.0027(11) 0.0064(11)
O3 0.0166(14) 0.0102(13) 0.0083(12) 0.0012(10) 0.0037(10) 0.0069(11)
O5 0.0168(14) 0.0136(13) 0.0093(13) 0.0039(10) 0.0046(11) 0.0088(11)
O8 0.0146(14) 0.0119(13) 0.0088(13) 0.0009(10) 0.0018(10) 0.0060(11)
O15 0.0213(15) 0.0105(13) 0.0098(13) 0.0012(10) 0.0041(11) -0.0081(11)
O11 0.0160(14) 0.0123(13) 0.0111(13) -0.0023(11) 0.0062(11) -0.0069(11)
O14 0.0190(14) 0.0122(13) 0.0094(13) -0.0004(10) 0.0052(11) -0.0072(11)
O19 0.0227(16) 0.0173(15) 0.0123(14) 0.0029(11) 0.0014(12) -0.0107(12)
O12 0.0153(14) 0.0114(13) 0.0110(13) -0.0007(10) 0.0046(11) -0.0058(11)
O17 0.0182(14) 0.0128(14) 0.0091(13) 0.0020(10) 0.0022(11) -0.0085(11)
O2 0.0252(16) 0.0151(14) 0.0137(14) 0.0019(11) 0.0088(12) 0.0107(12)
B5 0.012(2) 0.0097(19) 0.0109(19) 0.0002(15) 0.0026(16) -0.0002(15)
B9 0.0118(19) 0.0099(19) 0.0111(19) 0.0019(15) 0.0049(16) -0.0017(15)
B10 0.012(2) 0.0070(18) 0.015(2) 0.0030(15) 0.0048(16) -0.0016(15)
B4 0.0108(19) 0.0075(18) 0.0097(19) 0.0025(15) 0.0042(15) 0.0021(15)
B1 0.014(2) 0.0078(19) 0.0115(19) 0.0032(15) 0.0056(16) 0.0037(15)
B7 0.0094(19) 0.0082(18) 0.015(2) 0.0009(15) 0.0054(16) -0.0005(15)
B3 0.014(2) 0.012(2) 0.0078(18) 0.0036(15) 0.0038(16) 0.0009(16)
B8 0.012(2) 0.0092(19) 0.0106(19) 0.0005(15) 0.0044(16) -0.0007(15)
B6 0.0124(19) 0.0096(19) 0.0075(18) -0.0013(15) 0.0025(15) -0.0006(15)
B2 0.0113(19) 0.0089(18) 0.0089(18) 0.0015(15) 0.0041(15) 0.0020(15)
O1 0.075(3) 0.069(3) 0.0172(19) -0.0073(19) -0.006(2) 0.060(3)
N1 0.0273(4) 0.0261(4) 0.0159(4) 0.0026(3) 0.0058(3) 0.0007(3)

loop_
_atom_type_symbol
_atom_type_description
_atom_type_scat_dispersion_real
_atom_type_scat_dispersion_imag
_atom_type_scat_source
B B 0.0013 0.0007 'International Tables Vol C Tables 4.2.6.8 and 6.1.1.4'
Cs Cs -0.3680 2.1192 'International Tables Vol C Tables 4.2.6.8 and 6.1.1.4'
H H 0.0000 0.0000 'International Tables Vol C Tables 4.2.6.8 and 6.1.1.4'
N N 0.0061 0.0033 'International Tables Vol C Tables 4.2.6.8 and 6.1.1.4'
O O 0.0106 0.0060 'International Tables Vol C Tables 4.2.6.8 and 6.1.1.4'

loop_
_geom_angle_atom_site_label_1
_geom_angle_atom_site_label_2
_geom_angle_atom_site_label_3
_geom_angle
_geom_angle_site_symmetry_1
_geom_angle_site_symmetry_3
_geom_angle_publ_flag
O18 Cs1 O13 71.38(7) 2_666 . ?
O18 Cs1 O3 81.32(7) 2_666 . ?
O18 Cs1 O5 42.31(7) 2_666 2_676 ?
O18 Cs1 O11 125.09(7) 2_666 2_676 ?
O18 Cs1 O14 115.67(7) 2_666 1_566 ?
O18 Cs1 H2 132.8 2_666 . ?
O18 Cs1 B7 84.10(9) 2_666 2_776 ?
O18 Cs1 O1 142.40(9) 2_666 . ?
O13 Cs1 H2 136.3 . . ?
O13 Cs1 B7 21.83(8) . 2_776 ?
O13 Cs1 O1 79.35(8) . . ?
O3 Cs1 O13 111.92(7) . . ?
O3 Cs1 H2 54.6 . . ?
O3 Cs1 B7 97.50(9) . 2_776 ?
O3 Cs1 O1 88.47(8) . . ?
O5 Cs1 O13 113.66(7) 2_676 . ?
O5 Cs1 O3 64.51(7) 2_676 . ?
O5 Cs1 H2 97.6 2_676 . ?
O5 Cs1 B7 123.57(8) 2_676 2_776 ?
O5 Cs1 O1 152.61(8) 2_676 . ?
O8 Cs1 O18 90.16(7) 2_676 2_666 ?
O8 Cs1 O13 153.83(7) 2_676 . ?
O8 Cs1 O3 82.27(7) 2_676 . ?
O8 Cs1 O5 51.15(7) 2_676 2_676 ?
O8 Cs1 O11 43.55(7) 2_676 2_676 ?
O8 Cs1 O14 125.81(7) 2_676 1_566 ?
O8 Cs1 H2 69.9 2_676 . ?
O8 Cs1 B7 174.23(9) 2_676 2_776 ?
O8 Cs1 O1 124.33(8) 2_676 . ?
O15 Cs1 O18 86.61(7) 1_566 2_666 ?
O15 Cs1 O13 61.68(8) 1_566 . ?
O15 Cs1 O3 167.76(7) 1_566 . ?
O15 Cs1 O5 107.40(7) 1_566 2_676 ?
O15 Cs1 O8 99.89(8) 1_566 2_676 ?
O15 Cs1 O11 77.38(8) 1_566 2_676 ?
O15 Cs1 O14 41.57(7) 1_566 1_566 ?
O15 Cs1 O12 100.49(8) 1_566 2_776 ?
O15 Cs1 H2 137.5 1_566 . ?
O15 Cs1 B7 79.13(9) 1_566 2_776 ?
O15 Cs1 O1 99.98(8) 1_566 . ?
O11 Cs1 O13 135.60(7) 2_676 . ?
O11 Cs1 O3 111.35(7) 2_676 . ?
O11 Cs1 O5 93.52(7) 2_676 2_676 ?
O11 Cs1 O14 85.00(7) 2_676 1_566 ?
O11 Cs1 H2 67.1 2_676 . ?
O11 Cs1 B7 140.69(8) 2_676 2_776 ?
O11 Cs1 O1 92.36(8) 2_676 . ?
O14 Cs1 O13 53.32(7) 1_566 . ?
O14 Cs1 O3 144.58(7) 1_566 . ?
O14 Cs1 O5 148.52(7) 1_566 2_676 ?
O14 Cs1 H2 110.5 1_566 . ?
O14 Cs1 B7 56.85(9) 1_566 2_776 ?
O14 Cs1 O1 58.70(8) 1_566 . ?
O12 Cs1 O18 81.36(7) 2_776 2_666 ?
O12 Cs1 O13 39.98(7) 2_776 . ?
O12 Cs1 O3 75.77(7) 2_776 . ?
O12 Cs1 O5 112.63(7) 2_776 2_676 ?
O12 Cs1 O8 157.38(7) 2_776 2_676 ?
O12 Cs1 O11 152.82(7) 2_776 2_676 ?
O12 Cs1 O14 76.54(7) 2_776 1_566 ?
O12 Cs1 H2 100.8 2_776 . ?
O12 Cs1 B7 21.74(9) 2_776 2_776 ?
O12 Cs1 O1 61.04(8) 2_776 . ?
O2 Cs1 O18 116.31(8) . 2_666 ?
O2 Cs1 O13 142.27(8) . . ?
O2 Cs1 O3 41.57(7) . . ?
O2 Cs1 O5 81.60(8) . 2_676 ?
O2 Cs1 O8 62.45(8) . 2_676 ?
O2 Cs1 O15 149.45(8) . 1_566 ?
O2 Cs1 O11 72.90(8) . 2_676 ?
O2 Cs1 O14 127.20(8) . 1_566 ?
O2 Cs1 O12 102.67(8) . 2_776 ?
O2 Cs1 H2 16.7 . . ?
O2 Cs1 B7 120.90(10) . 2_776 ?
O2 Cs1 O1 74.64(9) . . ?
B7 Cs1 H2 114.7 2_776 . ?
B7 Cs1 O1 61.38(10) 2_776 . ?
O1 Cs1 H2 60.5 . . ?
O6 Cs2 O18 91.16(8) 2_776 1_665 ?
O6 Cs2 O4 62.98(7) 2_776 1_655 ?
O6 Cs2 O16 115.04(7) 2_776 1_565 ?
O6 Cs2 O5 89.36(8) 2_776 . ?
O6 Cs2 O8 74.07(8) 2_776 . ?
O6 Cs2 O12 93.50(8) 2_776 . ?
O6 Cs2 B4 55.40(9) 2_776 . ?
O6 Cs2 B4 22.80(8) 2_776 2_776 ?
O6 Cs2 O1 98.36(9) 2_776 2_786 ?
O6 Cs2 H1A 88.44(10) 2_776 2_786 ?
O18 Cs2 O4 41.87(7) 1_665 1_655 ?
O18 Cs2 O16 140.22(8) 1_665 1_565 ?
O18 Cs2 O5 176.98(8) 1_665 . ?
O18 Cs2 B4 127.30(9) 1_665 . ?
O18 Cs2 B4 105.19(9) 1_665 2_776 ?
O18 Cs2 O1 64.62(10) 1_665 2_786 ?
O18 Cs2 H1A 56.10(10) 1_665 2_786 ?
O4 Cs2 O16 123.88(7) 1_655 1_565 ?
O4 Cs2 B4 117.41(9) 1_655 . ?
O4 Cs2 B4 67.77(9) 1_655 2_776 ?
O4 Cs2 H1A 34.24(9) 1_655 2_786 ?
O16 Cs2 B4 92.48(8) 1_565 . ?
O16 Cs2 B4 93.47(8) 1_565 2_776 ?
O16 Cs2 H1A 93.40(10) 1_565 2_786 ?
O7 Cs2 O6 45.47(7) 2_776 2_776 ?
O7 Cs2 O18 116.97(8) 2_776 1_665 ?
O7 Cs2 O4 75.31(8) 2_776 1_655 ?
O7 Cs2 O16 72.17(7) 2_776 1_565 ?
O7 Cs2 O5 65.33(8) 2_776 . ?
O7 Cs2 O8 90.19(8) 2_776 . ?
O7 Cs2 O12 129.99(8) 2_776 . ?
O7 Cs2 B4 22.67(8) 2_776 2_776 ?
O7 Cs2 B4 70.12(9) 2_776 . ?
O7 Cs2 O1 77.75(9) 2_776 2_786 ?
O7 Cs2 H1A 76.16(10) 2_776 2_786 ?
O5 Cs2 O4 140.58(7) . 1_655 ?
O5 Cs2 O16 41.65(7) . 1_565 ?
O5 Cs2 B4 50.97(8) . . ?
O5 Cs2 B4 76.25(9) . 2_776 ?
O5 Cs2 O1 118.25(10) . 2_786 ?
O5 Cs2 H1A 126.90(10) . 2_786 ?
O8 Cs2 O18 124.17(8) . 1_665 ?
O8 Cs2 O4 131.82(7) . 1_655 ?
O8 Cs2 O16 92.81(7) . 1_565 ?
O8 Cs2 O5 53.18(7) . . ?
O8 Cs2 B4 21.08(8) . . ?
O8 Cs2 B4 81.26(9) . 2_776 ?
O8 Cs2 O1 167.75(9) . 2_786 ?
O8 Cs2 H1A 162.45(10) . 2_786 ?
O19 Cs2 O6 177.77(9) 2_665 2_776 ?
O19 Cs2 O18 87.49(9) 2_665 1_665 ?
O19 Cs2 O4 116.80(8) 2_665 1_655 ?
O19 Cs2 O16 67.04(9) 2_665 1_565 ?
O19 Cs2 O7 136.77(9) 2_665 2_776 ?
O19 Cs2 O5 91.90(9) 2_665 . ?
O19 Cs2 O8 105.26(8) 2_665 . ?
O19 Cs2 O12 84.60(9) 2_665 . ?
O19 Cs2 B4 159.43(10) 2_665 2_776 ?
O19 Cs2 B4 124.32(10) 2_665 . ?
O19 Cs2 O1 82.67(9) 2_665 2_786 ?
O19 Cs2 H1A 92.28(10) 2_665 2_786 ?
O12 Cs2 O18 84.41(8) . 1_665 ?
O12 Cs2 O4 115.24(8) . 1_655 ?
O12 Cs2 O16 120.77(8) . 1_565 ?
O12 Cs2 O5 92.59(8) . . ?
O12 Cs2 O8 44.85(7) . . ?
O12 Cs2 B4 61.73(9) . . ?
O12 Cs2 B4 112.29(9) . 2_776 ?
O12 Cs2 O1 146.87(10) . 2_786 ?
O12 Cs2 H1A 140.51(11) . 2_786 ?
B4 Cs2 B4 60.22(12) 2_776 . ?
B4 Cs2 H1A 142.04(11) . 2_786 ?
B4 Cs2 H1A 82.00(11) 2_776 2_786 ?
O1 Cs2 O4 47.26(9) 2_786 1_655 ?
O1 Cs2 O16 81.58(9) 2_786 1_565 ?
O1 Cs2 B4 147.57(10) 2_786 . ?
O1 Cs2 B4 88.19(10) 2_786 2_776 ?
O1 Cs2 H1A 13.02(3) 2_786 2_786 ?
B4 O6 Cs2 98.3(2) . 2_776 ?
B4 O6 B2 128.5(3) . . ?
B2 O6 Cs2 132.8(2) . 2_776 ?
B5 O10 B6 122.9(3) . . ?
Cs2 O18 Cs1 92.14(7) 1_445 2_666 ?
B10 O18 Cs1 105.2(2) . 2_666 ?
B10 O18 Cs2 113.6(2) . 1_445 ?
B10 O18 B3 122.5(3) . 1_545 ?
B3 O18 Cs1 107.3(2) 1_545 2_666 ?
B3 O18 Cs2 111.2(2) 1_545 1_445 ?
B5 O9 H9 109.5 . . ?
B1 O4 Cs2 111.0(2) . 1_455 ?
B1 O4 B3 122.7(3) . . ?
B3 O4 Cs2 97.0(2) . 1_455 ?
B9 O16 Cs2 104.0(2) . 1_545 ?
B9 O16 B3 122.7(3) . 1_545 ?
B3 O16 Cs2 97.2(2) 1_545 1_545 ?
Cs1 O13 H13 165.6 . . ?
B7 O13 Cs1 81.7(2) 2_776 . ?
B7 O13 H13 112.7 2_776 . ?
B5 O7 Cs2 139.7(2) . 2_776 ?
B5 O7 B4 118.5(3) . . ?
B4 O7 Cs2 101.3(2) . 2_776 ?
B1 O3 Cs1 91.3(2) . . ?
B2 O3 Cs1 150.3(2) . . ?
B2 O3 B1 118.2(3) . . ?
Cs2 O5 Cs1 109.54(8) . 2_676 ?
B3 O5 Cs1 101.4(2) . 2_676 ?
B3 O5 Cs2 110.4(2) . . ?
B2 O5 Cs1 105.1(2) . 2_676 ?
B2 O5 Cs2 106.2(2) . . ?
B2 O5 B3 123.6(3) . . ?
Cs2 O8 Cs1 115.67(9) . 2_676 ?
B4 O8 Cs1 112.2(2) . 2_676 ?
B4 O8 Cs2 101.1(2) . . ?
B4 O8 B6 123.6(3) . . ?
B6 O8 Cs1 103.3(2) . 2_676 ?
B6 O8 Cs2 101.1(2) . . ?
B9 O15 Cs1 120.0(2) . 1_544 ?
B8 O15 Cs1 106.2(2) . 1_544 ?
B8 O15 B9 132.8(3) . . ?
B8 O11 Cs1 100.1(2) . 2_676 ?
B8 O11 B6 122.7(3) . . ?
B6 O11 Cs1 100.9(2) . 2_676 ?
B7 O14 Cs1 144.1(2) . 1_544 ?
B7 O14 B8 118.3(3) . . ?
B8 O14 Cs1 97.3(2) . 1_544 ?
Cs2 O19 H19 112.7 2_665 . ?
B10 O19 Cs2 134.7(3) . 2_665 ?
B10 O19 H19 112.7 . . ?
Cs2 O12 Cs1 94.25(8) . 2_776 ?
B7 O12 Cs1 97.2(2) . 2_776 ?
B7 O12 Cs2 115.9(2) . . ?
B7 O12 B6 122.7(3) . . ?
B6 O12 Cs1 120.3(2) . 2_776 ?
B6 O12 Cs2 103.6(2) . . ?
B9 O17 B10 118.1(3) . . ?
Cs1 O2 H2 92.2 . . ?
B1 O2 Cs1 111.9(2) . . ?
B1 O2 H2 133.7 . . ?
O10 B5 O9 118.5(4) . . ?
O10 B5 O7 121.4(4) . . ?
O9 B5 O7 120.1(4) . . ?
O16 B9 O15 123.7(4) . . ?
O16 B9 O17 122.1(4) . . ?
O15 B9 O17 114.2(3) . . ?
Cs1 B10 Cs2 110.32(11) 2_666 2_665 ?
Cs1 B10 Cs2 73.20(8) 2_666 1_445 ?
Cs2 B10 Cs2 104.48(10) 2_665 1_445 ?
O18 B10 Cs1 54.8(2) . 2_666 ?
O18 B10 Cs2 47.9(2) . 1_445 ?
O18 B10 Cs2 149.3(3) . 2_665 ?
O18 B10 O19 122.2(4) . . ?
O18 B10 O17 122.0(4) . . ?
O19 B10 Cs1 80.5(2) . 2_666 ?
O19 B10 Cs2 30.88(19) . 2_665 ?
O19 B10 Cs2 88.5(2) . 1_445 ?
O19 B10 O17 115.8(4) . . ?
O17 B10 Cs1 141.3(3) . 2_666 ?
O17 B10 Cs2 86.8(2) . 2_665 ?
O17 B10 Cs2 137.6(3) . 1_445 ?
Cs2 B4 Cs1 90.64(9) . 2_676 ?
Cs2 B4 Cs1 134.76(12) 2_776 2_676 ?
Cs2 B4 Cs2 119.78(12) 2_776 . ?
O6 B4 Cs1 90.8(2) . 2_676 ?
O6 B4 Cs2 58.95(19) . 2_776 ?
O6 B4 Cs2 90.7(2) . . ?
O6 B4 O7 115.0(3) . . ?
O7 B4 Cs1 135.9(3) . 2_676 ?
O7 B4 Cs2 122.1(3) . . ?
O7 B4 Cs2 56.03(19) . 2_776 ?
O8 B4 Cs1 49.4(2) . 2_676 ?
O8 B4 Cs2 175.8(3) . 2_776 ?
O8 B4 Cs2 57.8(2) . . ?
O8 B4 O6 123.4(4) . . ?
O8 B4 O7 121.6(4) . . ?
O4 B1 Cs1 170.1(3) . . ?
O4 B1 O3 121.1(4) . . ?
O4 B1 O2 124.0(4) . . ?
O3 B1 Cs1 66.8(2) . . ?
O2 B1 Cs1 48.3(2) . . ?
O2 B1 O3 114.9(4) . . ?
Cs1 B7 Cs2 75.71(8) 2_776 . ?
O13 B7 Cs1 76.5(2) 2_776 2_776 ?
O13 B7 Cs2 84.0(2) 2_776 . ?
O13 B7 O14 119.4(4) 2_776 . ?
O14 B7 Cs1 132.9(3) . 2_776 ?
O14 B7 Cs2 144.3(3) . . ?
O12 B7 Cs1 61.1(2) . 2_776 ?
O12 B7 Cs2 45.77(19) . . ?
O12 B7 O13 118.7(4) . 2_776 ?
O12 B7 O14 121.9(4) . . ?
Cs1 B3 Cs2 85.76(9) 2_676 . ?
Cs1 B3 Cs2 71.60(8) 2_676 1_455 ?
Cs2 B3 Cs2 157.35(13) 1_455 . ?
O18 B3 Cs1 51.77(18) 1_565 2_676 ?
O18 B3 Cs2 116.0(2) 1_565 . ?
O18 B3 Cs2 48.37(18) 1_565 1_455 ?
O18 B3 O4 108.3(3) 1_565 . ?
O18 B3 O16 111.6(3) 1_565 1_565 ?
O4 B3 Cs1 119.0(2) . 2_676 ?
O4 B3 Cs2 135.3(3) . . ?
O4 B3 Cs2 61.20(19) . 1_455 ?
O4 B3 O16 108.2(3) . 1_565 ?
O16 B3 Cs1 132.7(2) 1_565 2_676 ?
O16 B3 Cs2 135.6(3) 1_565 1_455 ?
O16 B3 Cs2 61.14(19) 1_565 . ?
O5 B3 Cs1 57.17(19) . 2_676 ?
O5 B3 Cs2 114.7(2) . 1_455 ?
O5 B3 Cs2 49.31(18) . . ?
O5 B3 O18 108.5(3) . 1_565 ?
O5 B3 O4 111.1(3) . . ?
O5 B3 O16 109.2(3) . 1_565 ?
Cs1 B8 Cs1 119.90(12) 2_676 1_544 ?
O15 B8 Cs1 98.1(2) . 2_676 ?
O15 B8 Cs1 53.48(19) . 1_544 ?
O15 B8 O14 114.9(3) . . ?
O11 B8 Cs1 176.7(3) . 1_544 ?
O11 B8 Cs1 59.1(2) . 2_676 ?
O11 B8 O15 123.3(4) . . ?
O11 B8 O14 121.8(4) . . ?
O14 B8 Cs1 61.4(2) . 1_544 ?
O14 B8 Cs1 112.7(2) . 2_676 ?
Cs2 B6 Cs1 90.93(10) . 2_676 ?
O10 B6 Cs1 139.1(3) . 2_676 ?
O10 B6 Cs2 112.8(2) . . ?
O10 B6 O11 108.0(3) . . ?
O10 B6 O12 109.2(3) . . ?
O8 B6 Cs1 54.72(18) . 2_676 ?
O8 B6 Cs2 56.08(19) . . ?
O8 B6 O10 111.1(3) . . ?
O8 B6 O11 109.3(3) . . ?
O8 B6 O12 107.7(3) . . ?
O11 B6 Cs1 56.89(19) . 2_676 ?
O11 B6 Cs2 139.1(3) . . ?
O12 B6 Cs1 111.7(2) . 2_676 ?
O12 B6 Cs2 53.74(18) . . ?
O12 B6 O11 111.5(3) . . ?
Cs2 B2 Cs1 87.92(9) . 2_676 ?
O6 B2 Cs1 89.7(2) . 2_676 ?
O6 B2 Cs2 84.1(2) . . ?
O3 B2 Cs1 128.9(3) . 2_676 ?
O3 B2 Cs2 135.5(3) . . ?
O3 B2 O6 115.5(3) . . ?
O5 B2 Cs1 55.8(2) . 2_676 ?
O5 B2 Cs2 54.1(2) . . ?
O5 B2 O6 122.6(4) . . ?
O5 B2 O3 121.9(4) . . ?
Cs1 O1 H1A 122.5 . . ?
Cs1 O1 H1B 119.1 . . ?
Cs2 O1 Cs1 171.16(14) 2_786 . ?
Cs2 O1 H1A 49.0 2_786 . ?
Cs2 O1 H1B 68.8 2_786 . ?
H1A O1 H1B 106.0 . . ?
H1C N1 H1D 121.9 . . ?
H1C N1 H1E 109.0 . . ?
H1C N1 H1F 117.0 . . ?
H1D N1 H1E 100.6 . . ?
H1D N1 H1F 106.7 . . ?
H1E N1 H1F 97.8 . . ?

loop_
_geom_bond_atom_site_label_1
_geom_bond_atom_site_label_2
_geom_bond_distance
_geom_bond_site_symmetry_2
_geom_bond_publ_flag
Cs1 O18 3.229(3) 2_666 ?
Cs1 O13 3.557(3) . ?
Cs1 O3 3.442(3) . ?
Cs1 O5 3.365(3) 2_676 ?
Cs1 O8 3.201(3) 2_676 ?
Cs1 O15 3.164(3) 1_566 ?
Cs1 O11 3.255(3) 2_676 ?
Cs1 O14 3.348(3) 1_566 ?
Cs1 O12 3.194(3) 2_776 ?
Cs1 O2 3.017(3) . ?
Cs1 H2 3.1852 . ?
Cs1 B7 3.620(4) 2_776 ?
Cs1 O1 3.640(7) . ?
Cs2 O6 3.060(3) 2_776 ?
Cs2 O18 3.153(3) 1_665 ?
Cs2 O4 3.472(3) 1_655 ?
Cs2 O16 3.495(3) 1_565 ?
Cs2 O7 2.990(3) 2_776 ?
Cs2 O5 3.203(3) . ?
Cs2 O8 3.137(3) . ?
Cs2 O19 2.798(3) 2_665 ?
Cs2 O12 3.079(3) . ?
Cs2 B4 3.637(4) . ?
Cs2 B4 3.535(4) 2_776 ?
Cs2 O1 3.272(6) 2_786 ?
Cs2 H1A 2.797(7) 2_786 ?
O6 B4 1.384(5) . ?
O6 B2 1.385(5) . ?
O10 B5 1.349(5) . ?
O10 B6 1.468(5) . ?
O18 B10 1.351(5) . ?
O18 B3 1.472(5) 1_545 ?
O9 H9 0.8400 . ?
O9 B5 1.366(5) . ?
O4 B1 1.346(5) . ?
O4 B3 1.473(5) . ?
O16 B9 1.347(5) . ?
O16 B3 1.475(5) 1_545 ?
O13 H13 0.9060 . ?
O13 B7 1.360(5) 2_776 ?
O7 B5 1.385(5) . ?
O7 B4 1.389(5) . ?
O3 B1 1.399(5) . ?
O3 B2 1.381(5) . ?
O5 B3 1.465(5) . ?
O5 B2 1.337(5) . ?
O8 B4 1.333(5) . ?
O8 B6 1.468(5) . ?
O15 B9 1.374(5) . ?
O15 B8 1.367(5) . ?
O11 B8 1.345(5) . ?
O11 B6 1.469(5) . ?
O14 B7 1.376(5) . ?
O14 B8 1.382(5) . ?
O19 H19 0.9500 . ?
O19 B10 1.360(5) . ?
O12 B7 1.351(5) . ?
O12 B6 1.469(5) . ?
O17 B9 1.381(5) . ?
O17 B10 1.383(5) . ?
O2 H2 0.9143 . ?
O2 B1 1.362(5) . ?
O1 H1A 0.8346 . ?
O1 H1B 0.8382 . ?
N1 H1C 0.7940 . ?
N1 H1D 0.9051 . ?
N1 H1E 1.0240 . ?
N1 H1F 0.9466 . ?

loop_
_geom_torsion_atom_site_label_1
_geom_torsion_atom_site_label_2
_geom_torsion_atom_site_label_3
_geom_torsion_atom_site_label_4
_geom_torsion
_geom_torsion_site_symmetry_1
_geom_torsion_site_symmetry_2
_geom_torsion_site_symmetry_3
_geom_torsion_site_symmetry_4
_geom_torsion_publ_flag
Cs1 O18 B10 Cs2 99.27(18) 2_666 . . 1_445 ?
Cs1 O18 B10 Cs2 69.1(5) 2_666 . . 2_665 ?
Cs1 O18 B10 O19 46.9(4) 2_666 . . . ?
Cs1 O18 B10 O17 -133.3(3) 2_666 . . . ?
Cs1 O3 B1 O4 -173.3(4) . . . . ?
Cs1 O3 B1 O2 5.0(4) . . . . ?
Cs1 O3 B2 Cs1 108.4(4) . . . 2_676 ?
Cs1 O3 B2 Cs2 -112.6(4) . . . . ?
Cs1 O3 B2 O6 -3.8(7) . . . . ?
Cs1 O3 B2 O5 178.0(3) . . . . ?
Cs1 O5 B3 Cs2 -116.02(16) 2_676 . . . ?
Cs1 O5 B3 Cs2 44.7(2) 2_676 . . 1_455 ?
Cs1 O5 B3 O18 -7.2(3) 2_676 . . 1_565 ?
Cs1 O5 B3 O4 111.7(3) 2_676 . . . ?
Cs1 O5 B3 O16 -129.0(3) 2_676 . . 1_565 ?
Cs1 O5 B2 Cs2 116.02(17) 2_676 . . . ?
Cs1 O5 B2 O6 63.8(4) 2_676 . . . ?
Cs1 O5 B2 O3 -118.1(4) 2_676 . . . ?
Cs1 O8 B4 Cs2 -123.82(19) 2_676 . . . ?
Cs1 O8 B4 O6 -57.1(4) 2_676 . . . ?
Cs1 O8 B4 O7 125.7(3) 2_676 . . . ?
Cs1 O8 B6 Cs2 119.99(15) 2_676 . . . ?
Cs1 O8 B6 O10 -136.0(3) 2_676 . . . ?
Cs1 O8 B6 O11 -16.9(3) 2_676 . . . ?
Cs1 O8 B6 O12 104.4(3) 2_676 . . . ?
Cs1 O15 B9 O16 155.1(3) 1_544 . . . ?
Cs1 O15 B9 O17 -24.4(5) 1_544 . . . ?
Cs1 O15 B8 Cs1 121.41(12) 1_544 . . 2_676 ?
Cs1 O15 B8 O11 179.6(3) 1_544 . . . ?
Cs1 O15 B8 O14 1.7(4) 1_544 . . . ?
Cs1 O11 B8 O15 -78.7(4) 2_676 . . . ?
Cs1 O11 B8 O14 99.1(4) 2_676 . . . ?
Cs1 O11 B6 Cs2 -43.6(4) 2_676 . . . ?
Cs1 O11 B6 O10 137.4(2) 2_676 . . . ?
Cs1 O11 B6 O8 16.4(3) 2_676 . . . ?
Cs1 O11 B6 O12 -102.6(3) 2_676 . . . ?
Cs1 O14 B7 Cs1 -89.4(5) 1_544 . . 2_776 ?
Cs1 O14 B7 Cs2 134.9(3) 1_544 . . . ?
Cs1 O14 B7 O13 9.7(7) 1_544 . . 2_776 ?
Cs1 O14 B7 O12 -167.9(3) 1_544 . . . ?
Cs1 O14 B8 Cs1 -112.79(15) 1_544 . . 2_676 ?
Cs1 O14 B8 O15 -1.5(4) 1_544 . . . ?
Cs1 O14 B8 O11 -179.5(3) 1_544 . . . ?
Cs1 O12 B7 Cs2 -98.29(17) 2_776 . . . ?
Cs1 O12 B7 O13 -52.7(4) 2_776 . . 2_776 ?
Cs1 O12 B7 O14 125.0(4) 2_776 . . . ?
Cs1 O12 B6 Cs1 177.60(9) 2_776 . . 2_676 ?
Cs1 O12 B6 Cs2 103.28(19) 2_776 . . . ?
Cs1 O12 B6 O10 -1.4(4) 2_776 . . . ?
Cs1 O12 B6 O8 119.3(3) 2_776 . . . ?
Cs1 O12 B6 O11 -120.8(3) 2_776 . . . ?
Cs1 O2 B1 O4 172.1(3) . . . . ?
Cs1 O2 B1 O3 -6.2(4) . . . . ?
Cs2 O6 B4 Cs1 144.46(9) 2_776 . . 2_676 ?
Cs2 O6 B4 Cs2 -124.89(9) 2_776 . . . ?
Cs2 O6 B4 O7 1.5(4) 2_776 . . . ?
Cs2 O6 B4 O8 -175.9(3) 2_776 . . . ?
Cs2 O6 B2 Cs1 -147.2(2) 2_776 . . 2_676 ?
Cs2 O6 B2 Cs2 124.9(2) 2_776 . . . ?
Cs2 O6 B2 O3 -13.2(5) 2_776 . . . ?
Cs2 O6 B2 O5 165.0(3) 2_776 . . . ?
Cs2 O18 B10 Cs1 -99.27(18) 1_445 . . 2_666 ?
Cs2 O18 B10 Cs2 -30.2(6) 1_445 . . 2_665 ?
Cs2 O18 B10 O19 -52.3(5) 1_445 . . . ?
Cs2 O18 B10 O17 127.5(3) 1_445 . . . ?
Cs2 O4 B1 O3 100.8(4) 1_455 . . . ?
Cs2 O4 B1 O2 -77.3(4) 1_455 . . . ?
Cs2 O4 B3 Cs1 -44.3(2) 1_455 . . 2_676 ?
Cs2 O4 B3 Cs2 -160.3(3) 1_455 . . . ?
Cs2 O4 B3 O18 11.5(3) 1_455 . . 1_565 ?
Cs2 O4 B3 O16 132.6(3) 1_455 . . 1_565 ?
Cs2 O4 B3 O5 -107.5(3) 1_455 . . . ?
Cs2 O16 B9 O15 -80.0(4) 1_545 . . . ?
Cs2 O16 B9 O17 99.4(4) 1_545 . . . ?
Cs2 O7 B5 O10 -168.3(3) 2_776 . . . ?
Cs2 O7 B5 O9 10.1(6) 2_776 . . . ?
Cs2 O7 B4 Cs1 -121.7(3) 2_776 . . 2_676 ?
Cs2 O7 B4 Cs2 106.5(2) 2_776 . . . ?
Cs2 O7 B4 O6 -1.5(4) 2_776 . . . ?
Cs2 O7 B4 O8 175.9(3) 2_776 . . . ?
Cs2 O5 B3 Cs1 116.02(16) . . . 2_676 ?
Cs2 O5 B3 Cs2 160.71(11) . . . 1_455 ?
Cs2 O5 B3 O18 108.8(3) . . . 1_565 ?
Cs2 O5 B3 O4 -132.3(3) . . . . ?
Cs2 O5 B3 O16 -13.0(4) . . . 1_565 ?
Cs2 O5 B2 Cs1 -116.02(17) . . . 2_676 ?
Cs2 O5 B2 O6 -52.3(4) . . . . ?
Cs2 O5 B2 O3 125.9(3) . . . . ?
Cs2 O8 B4 Cs1 123.82(19) . . . 2_676 ?
Cs2 O8 B4 O6 66.7(4) . . . . ?
Cs2 O8 B4 O7 -110.5(4) . . . . ?
Cs2 O8 B6 Cs1 -119.99(15) . . . 2_676 ?
Cs2 O8 B6 O10 104.0(3) . . . . ?
Cs2 O8 B6 O11 -136.9(3) . . . . ?
Cs2 O8 B6 O12 -15.5(3) . . . . ?
Cs2 O19 B10 Cs1 -164.8(3) 2_665 . . 2_666 ?
Cs2 O19 B10 Cs2 122.0(3) 2_665 . . 1_445 ?
Cs2 O19 B10 O18 158.0(3) 2_665 . . . ?
Cs2 O19 B10 O17 -21.8(6) 2_665 . . . ?
Cs2 O12 B7 Cs1 98.29(17) . . . 2_776 ?
Cs2 O12 B7 O13 45.6(4) . . . 2_776 ?
Cs2 O12 B7 O14 -136.8(3) . . . . ?
Cs2 O12 B6 Cs1 74.32(18) . . . 2_676 ?
Cs2 O12 B6 O10 -104.7(3) . . . . ?
Cs2 O12 B6 O8 16.0(3) . . . . ?
Cs2 O12 B6 O11 136.0(3) . . . . ?
B5 O10 B6 Cs1 -48.4(5) . . . 2_676 ?
B5 O10 B6 Cs2 72.4(4) . . . . ?
B5 O10 B6 O8 11.5(5) . . . . ?
B5 O10 B6 O11 -108.4(4) . . . . ?
B5 O10 B6 O12 130.2(4) . . . . ?
B5 O7 B4 Cs1 65.0(5) . . . 2_676 ?
B5 O7 B4 Cs2 -173.3(4) . . . 2_776 ?
B5 O7 B4 Cs2 -66.8(4) . . . . ?
B5 O7 B4 O6 -174.8(3) . . . . ?
B5 O7 B4 O8 2.6(6) . . . . ?
B9 O15 B8 Cs1 167.8(5) . . . 1_544 ?
B9 O15 B8 Cs1 -70.8(5) . . . 2_676 ?
B9 O15 B8 O11 -12.5(7) . . . . ?
B9 O15 B8 O14 169.5(4) . . . . ?
B9 O17 B10 Cs1 -67.2(5) . . . 2_666 ?
B9 O17 B10 Cs2 65.6(5) . . . 1_445 ?
B9 O17 B10 Cs2 173.7(3) . . . 2_665 ?
B9 O17 B10 O18 4.9(6) . . . . ?
B9 O17 B10 O19 -175.3(4) . . . . ?
B10 O17 B9 O16 4.9(6) . . . . ?
B10 O17 B9 O15 -175.6(4) . . . . ?
B4 O6 B2 Cs1 41.9(4) . . . 2_676 ?
B4 O6 B2 Cs2 -46.0(4) . . . . ?
B4 O6 B2 O3 175.8(4) . . . . ?
B4 O6 B2 O5 -6.0(6) . . . . ?
B4 O7 B5 O10 1.5(6) . . . . ?
B4 O7 B5 O9 179.9(4) . . . . ?
B4 O8 B6 Cs1 128.5(4) . . . 2_676 ?
B4 O8 B6 Cs2 -111.5(4) . . . . ?
B4 O8 B6 O10 -7.4(5) . . . . ?
B4 O8 B6 O11 111.7(4) . . . . ?
B4 O8 B6 O12 -127.0(4) . . . . ?
B1 O4 B3 Cs1 76.3(4) . . . 2_676 ?
B1 O4 B3 Cs2 -39.8(5) . . . . ?
B1 O4 B3 Cs2 120.5(4) . . . 1_455 ?
B1 O4 B3 O18 132.1(4) . . . 1_565 ?
B1 O4 B3 O16 -106.9(4) . . . 1_565 ?
B1 O4 B3 O5 13.1(5) . . . . ?
B1 O3 B2 Cs1 -65.2(4) . . . 2_676 ?
B1 O3 B2 Cs2 73.7(5) . . . . ?
B1 O3 B2 O6 -177.4(3) . . . . ?
B1 O3 B2 O5 4.3(6) . . . . ?
B7 O14 B8 Cs1 -175.6(4) . . . 1_544 ?
B7 O14 B8 Cs1 71.6(4) . . . 2_676 ?
B7 O14 B8 O15 -177.2(4) . . . . ?
B7 O14 B8 O11 4.8(6) . . . . ?
B7 O12 B6 Cs1 -59.3(4) . . . 2_676 ?
B7 O12 B6 Cs2 -133.6(4) . . . . ?
B7 O12 B6 O10 121.7(4) . . . . ?
B7 O12 B6 O8 -117.6(4) . . . . ?
B7 O12 B6 O11 2.3(5) . . . . ?
B3 O18 B10 Cs1 122.5(4) 1_545 . . 2_666 ?
B3 O18 B10 Cs2 -168.4(4) 1_545 . . 2_665 ?
B3 O18 B10 Cs2 -138.2(4) 1_545 . . 1_445 ?
B3 O18 B10 O19 169.4(4) 1_545 . . . ?
B3 O18 B10 O17 -10.8(6) 1_545 . . . ?
B3 O4 B1 O3 -12.9(6) . . . . ?
B3 O4 B1 O2 169.0(4) . . . . ?
B3 O16 B9 O15 171.7(4) 1_545 . . . ?
B3 O16 B9 O17 -8.9(6) 1_545 . . . ?
B3 O5 B2 Cs1 115.1(4) . . . 2_676 ?
B3 O5 B2 Cs2 -128.9(4) . . . . ?
B3 O5 B2 O6 178.9(4) . . . . ?
B3 O5 B2 O3 -3.0(6) . . . . ?
B8 O15 B9 O16 -11.4(7) . . . . ?
B8 O15 B9 O17 169.1(4) . . . . ?
B8 O11 B6 Cs1 109.6(4) . . . 2_676 ?
B8 O11 B6 Cs2 66.0(5) . . . . ?
B8 O11 B6 O10 -113.0(4) . . . . ?
B8 O11 B6 O8 126.1(4) . . . . ?
B8 O11 B6 O12 7.1(5) . . . . ?
B8 O14 B7 Cs1 83.3(4) . . . 2_776 ?
B8 O14 B7 Cs2 -52.5(6) . . . . ?
B8 O14 B7 O13 -177.7(4) . . . 2_776 ?
B8 O14 B7 O12 4.7(6) . . . . ?
B6 O10 B5 O9 172.4(4) . . . . ?
B6 O10 B5 O7 -9.2(6) . . . . ?
B6 O8 B4 Cs1 -124.7(4) . . . 2_676 ?
B6 O8 B4 Cs2 111.5(4) . . . . ?
B6 O8 B4 O6 178.1(4) . . . . ?
B6 O8 B4 O7 0.9(6) . . . . ?
B6 O11 B8 Cs1 -110.0(4) . . . 2_676 ?
B6 O11 B8 O15 171.2(4) . . . . ?
B6 O11 B8 O14 -10.9(6) . . . . ?
B6 O12 B7 Cs1 -133.2(4) . . . 2_776 ?
B6 O12 B7 Cs2 128.5(4) . . . . ?
B6 O12 B7 O13 174.2(3) . . . 2_776 ?
B6 O12 B7 O14 -8.2(6) . . . . ?
B2 O6 B4 Cs1 -42.2(4) . . . 2_676 ?
B2 O6 B4 Cs2 48.4(4) . . . . ?
B2 O6 B4 Cs2 173.3(4) . . . 2_776 ?
B2 O6 B4 O7 174.8(4) . . . . ?
B2 O6 B4 O8 -2.6(6) . . . . ?
B2 O3 B1 Cs1 176.9(3) . . . . ?
B2 O3 B1 O4 3.6(6) . . . . ?
B2 O3 B1 O2 -178.1(4) . . . . ?
B2 O5 B3 Cs1 -116.9(4) . . . 2_676 ?
B2 O5 B3 Cs2 127.1(4) . . . . ?
B2 O5 B3 Cs2 -72.2(4) . . . 1_455 ?
B2 O5 B3 O18 -124.1(4) . . . 1_565 ?
B2 O5 B3 O4 -5.2(5) . . . . ?
B2 O5 B3 O16 114.1(4) . . . 1_565 ?
